data_2206676
loop_
_publ_author_name
'Maliha Asma'
'Werner Kaminsky'
'Amin Badshah'

_publ_section_title
;<i>trans</i>-Dichloro(2-chloroaniline-\k<i>N</i>)(triphenylphosphine-\k<i>P</i>)palladium(II)
 dichloromethane solvate
;
_journal_coeditor_code CV6568
_journal_issue 9
_journal_name_full 'Acta Crystallographica Section E'
_journal_page_first m1797
_journal_page_last m1798
_journal_paper_doi 10.1107/S1600536805025729
_journal_volume 61
_journal_year 2005
_chemical_formula_iupac '[Pd Cl2 (C6 H5 Cl N) (C18 H15 P)], C H2 Cl2'
_chemical_formula_moiety 'C24 H21 Cl3 N P Pd, C H2 Cl2'
_chemical_formula_sum 'C25 H23 Cl5 N P Pd'
_chemical_formula_weight 652.06
_chemical_melting_point 421
_chemical_name_systematic
;
trans-Dichloro(4-chloroaniline-\kN)(triphenylphosphine-\kP)palladium(II)
dichloromethane solvate
;
_space_group_IT_number 2
_symmetry_cell_setting triclinic
_symmetry_space_group_name_Hall '-P 1'
_symmetry_space_group_name_H-M 'P -1'
_atom_sites_solution_hydrogens geom
_atom_sites_solution_primary direct
_atom_sites_solution_secondary difmap
_cell_angle_alpha 104.6190(10)
_cell_angle_beta 89.9230(10)
_cell_angle_gamma 112.7541(12)
_cell_formula_units_Z 2
_cell_length_a 10.0120(2)
_cell_length_b 10.3890(2)
_cell_length_c 14.2220(4)
_cell_measurement_reflns_used 621
_cell_measurement_temperature 298(2)
_cell_measurement_theta_max 29.99
_cell_measurement_theta_min 2.21
_cell_volume 1312.30(5)
_computing_cell_refinement 'HKL/SCALEPACK (Otwinowski & Minor, 1997)'
_computing_data_collection 'COLLECT (Nonius, 2000)'
_computing_data_reduction HKL/SCALEPACK
_computing_molecular_graphics 'maXus (Mackay et al., 1998)'
_computing_publication_material SHELXL97
_computing_structure_refinement 'SHELXL97 (Sheldrick, 1997)'
_computing_structure_solution 'DIRDIF (Beurskens et al., 1996)'
_diffrn_ambient_temperature 298(2)
_diffrn_measured_fraction_theta_full 0.991
_diffrn_measured_fraction_theta_max 0.817
_diffrn_measurement_device_type 'Nonius KappaCCD'
_diffrn_measurement_method '\f and \w'
_diffrn_radiation_monochromator graphite
_diffrn_radiation_source 'fine-focus sealed tube'
_diffrn_radiation_type MoK\a
_diffrn_radiation_wavelength 0.71073
_diffrn_reflns_av_R_equivalents 0.0350
_diffrn_reflns_av_sigmaI/netI 0.0698
_diffrn_reflns_limit_h_max 12
_diffrn_reflns_limit_h_min -13
_diffrn_reflns_limit_k_max 14
_diffrn_reflns_limit_k_min -12
_diffrn_reflns_limit_l_max 18
_diffrn_reflns_limit_l_min -19
_diffrn_reflns_number 10268
_diffrn_reflns_theta_full 25.00
_diffrn_reflns_theta_max 29.99
_diffrn_reflns_theta_min 2.21
_diffrn_standards_number 0
_exptl_absorpt_coefficient_mu 1.293
_exptl_absorpt_correction_T_max 0.7400
_exptl_absorpt_correction_T_min 0.6800
_exptl_absorpt_correction_type multi-scan
_exptl_absorpt_process_details '(HKL2000; Otwinowski & Minor, 1997)'
_exptl_crystal_colour orange
_exptl_crystal_density_diffrn 1.650
_exptl_crystal_density_method 'not measured'
_exptl_crystal_description prism
_exptl_crystal_F_000 652
_exptl_crystal_size_max 0.32
_exptl_crystal_size_mid 0.29
_exptl_crystal_size_min 0.24
_refine_diff_density_max 0.670
_refine_diff_density_min -0.900
_refine_ls_extinction_method none
_refine_ls_goodness_of_fit_ref 1.014
_refine_ls_hydrogen_treatment constr
_refine_ls_matrix_type full
_refine_ls_number_parameters 298
_refine_ls_number_reflns 6247
_refine_ls_number_restraints 0
_refine_ls_restrained_S_all 1.014
_refine_ls_R_factor_all 0.0817
_refine_ls_R_factor_gt 0.0441
_refine_ls_shift/su_max 0.000
_refine_ls_shift/su_mean 0.000
_refine_ls_structure_factor_coef Fsqd
_refine_ls_weighting_details 'calc w = 1/[\s^2^(Fo^2^)+(0.0545P)^2^] where P = (Fo^2^+2Fc^2^)/3'
_refine_ls_weighting_scheme calc
_refine_ls_wR_factor_gt 0.1033
_refine_ls_wR_factor_ref 0.1164
_reflns_number_gt 4057
_reflns_number_total 6247
_reflns_threshold_expression I>2\s(I)
_cod_data_source_file cv6568.cif
_cod_data_source_block I
_cod_depositor_comments
;
The following automatic conversions were performed:
'_symmetry_cell_setting' value 'Triclinic' changed to 'triclinic'
according to '/home/saulius/struct/CIF-dictionaries/cif_core.dic'
dictionary named 'cif_core.dic' version 2.4.1 from 2010-06-29.

Automatic conversion script
Id: cif_fix_enum 1527 2010-12-29 10:47:43Z saulius 

The following automatic conversions were performed:

'_symmetry_cell_setting' value 'Triclinic' changed to 'triclinic'
according to /home/saulius/struct/CIF-dictionaries/cif_core.dic
dictionary named 'cif_core.dic' version 2.4.1 from 2010-06-29.

Automatic conversion script
Id: cif_fix_values 1715 2011-07-08 13:25:40Z adriana 
;
_cod_database_code 2206676
_cod_database_fobs_code 2206676

loop_
_symmetry_equiv_pos_as_xyz
'x, y, z'
'-x, -y, -z'

loop_
_atom_site_label
_atom_site_fract_x
_atom_site_fract_y
_atom_site_fract_z
_atom_site_U_iso_or_equiv
_atom_site_adp_type
_atom_site_calc_flag
_atom_site_refinement_flags
_atom_site_occupancy
_atom_site_type_symbol
Pd1 0.03793(3) 0.02779(3) 0.21760(2) 0.03847(11) Uani d . 1 Pd
Cl1 -0.09129(12) 0.10275(11) 0.12449(7) 0.0528(3) Uani d . 1 Cl
Cl2 0.16849(11) -0.04633(11) 0.30827(7) 0.0501(2) Uani d . 1 Cl
Cl3 -0.32775(15) -0.28149(15) 0.06572(13) 0.0957(5) Uani d . 1 Cl
Cl4 0.58409(18) -0.15758(18) 0.85652(15) 0.1068(6) Uani d . 1 Cl
Cl5 0.62230(16) 0.14137(16) 0.93286(11) 0.0915(4) Uani d . 1 Cl
P1 0.06090(10) 0.22256(10) 0.33833(7) 0.0364(2) Uani d . 1 P
N1 0.0009(4) -0.1579(3) 0.0933(2) 0.0456(7) Uani d . 1 N
H1A -0.0486 -0.1489 0.0443 0.055 Uiso calc R 1 H
H1B 0.0885 -0.1509 0.0740 0.055 Uiso calc R 1 H
C1 -0.0742(4) -0.3014(4) 0.1026(3) 0.0441(9) Uani d . 1 C
C2 0.0064(5) -0.3755(4) 0.1256(3) 0.0509(10) Uani d . 1 C
H2 0.1076 -0.3317 0.1330 0.061 Uiso calc R 1 H
C3 -0.0624(5) -0.5117(5) 0.1371(3) 0.0599(11) Uani d . 1 C
H3 -0.0076 -0.5607 0.1508 0.072 Uiso calc R 1 H
C4 -0.2119(5) -0.5769(5) 0.1287(3) 0.0632(12) Uani d . 1 C
H4 -0.2577 -0.6689 0.1379 0.076 Uiso calc R 1 H
C5 -0.2931(5) -0.5065(5) 0.1067(3) 0.0627(12) Uani d . 1 C
H5 -0.3943 -0.5511 0.1000 0.075 Uiso calc R 1 H
C6 -0.2242(5) -0.3685(4) 0.0945(3) 0.0535(10) Uani d . 1 C
C7 -0.1230(4) 0.2015(4) 0.3637(3) 0.0399(8) Uani d . 1 C
C8 -0.1815(4) 0.3011(4) 0.3579(3) 0.0486(10) Uani d . 1 C
H8 -0.1251 0.3866 0.3426 0.058 Uiso calc R 1 H
C9 -0.3253(5) 0.2707(5) 0.3753(3) 0.0616(12) Uani d . 1 C
H9 -0.3654 0.3367 0.3716 0.074 Uiso calc R 1 H
C10 -0.4096(5) 0.1447(5) 0.3979(3) 0.0638(13) Uani d . 1 C
H10 -0.5056 0.1266 0.4100 0.077 Uiso calc R 1 H
C11 -0.3529(4) 0.0461(5) 0.4027(3) 0.0590(11) Uani d . 1 C
H11 -0.4105 -0.0399 0.4170 0.071 Uiso calc R 1 H
C12 -0.2092(4) 0.0746(4) 0.3861(3) 0.0504(10) Uani d . 1 C
H12 -0.1702 0.0079 0.3901 0.061 Uiso calc R 1 H
C13 0.1558(4) 0.3921(4) 0.3069(3) 0.0385(8) Uani d . 1 C
C14 0.2254(4) 0.3953(4) 0.2234(3) 0.0491(10) Uani d . 1 C
H14 0.2180 0.3089 0.1798 0.059 Uiso calc R 1 H
C15 0.3060(5) 0.5256(5) 0.2038(3) 0.0598(11) Uani d . 1 C
H15 0.3536 0.5271 0.1477 0.072 Uiso calc R 1 H
C16 0.3152(5) 0.6522(5) 0.2676(4) 0.0640(13) Uani d . 1 C
H16 0.3690 0.7399 0.2542 0.077 Uiso calc R 1 H
C17 0.2476(5) 0.6519(4) 0.3497(3) 0.0581(11) Uani d . 1 C
H17 0.2535 0.7390 0.3918 0.070 Uiso calc R 1 H
C18 0.1699(4) 0.5230(4) 0.3712(3) 0.0507(10) Uani d . 1 C
H18 0.1265 0.5235 0.4291 0.061 Uiso calc R 1 H
C19 0.1611(4) 0.2597(4) 0.4559(3) 0.0373(8) Uani d . 1 C
C20 0.3100(4) 0.3037(4) 0.4610(3) 0.0479(9) Uani d . 1 C
H20 0.3559 0.3074 0.4042 0.058 Uiso calc R 1 H
C21 0.3921(4) 0.3423(5) 0.5493(3) 0.0565(11) Uani d . 1 C
H21 0.4928 0.3724 0.5518 0.068 Uiso calc R 1 H
C22 0.3261(5) 0.3362(5) 0.6323(3) 0.0592(11) Uani d . 1 C
H22 0.3817 0.3620 0.6916 0.071 Uiso calc R 1 H
C23 0.1771(5) 0.2922(5) 0.6294(3) 0.0588(11) Uani d . 1 C
H23 0.1322 0.2882 0.6865 0.071 Uiso calc R 1 H
C24 0.0946(4) 0.2539(4) 0.5408(3) 0.0493(10) Uani d . 1 C
H24 -0.0060 0.2241 0.5386 0.059 Uiso calc R 1 H
C25 0.5296(6) -0.0231(5) 0.8473(4) 0.0818(15) Uani d . 1 C
H25A 0.4263 -0.0546 0.8545 0.098 Uiso calc R 1 H
H25B 0.5431 -0.0092 0.7825 0.098 Uiso calc R 1 H

loop_
_atom_site_aniso_label
_atom_site_aniso_U_11
_atom_site_aniso_U_22
_atom_site_aniso_U_33
_atom_site_aniso_U_12
_atom_site_aniso_U_13
_atom_site_aniso_U_23
Pd1 0.04429(18) 0.03443(17) 0.03807(18) 0.01632(13) 0.00652(12) 0.01126(12)
Cl1 0.0692(7) 0.0499(6) 0.0443(6) 0.0289(5) -0.0032(5) 0.0129(4)
Cl2 0.0567(6) 0.0476(6) 0.0533(6) 0.0266(5) 0.0031(5) 0.0170(5)
Cl3 0.0735(8) 0.0687(8) 0.1453(14) 0.0312(7) -0.0294(9) 0.0249(9)
Cl4 0.0964(11) 0.0969(11) 0.1608(16) 0.0512(9) 0.0590(11) 0.0720(11)
Cl5 0.0890(10) 0.0782(9) 0.0782(9) 0.0123(8) 0.0228(8) 0.0060(7)
P1 0.0372(5) 0.0354(5) 0.0377(5) 0.0156(4) 0.0054(4) 0.0102(4)
N1 0.064(2) 0.0352(17) 0.0366(17) 0.0171(16) 0.0121(15) 0.0121(14)
C1 0.054(2) 0.040(2) 0.035(2) 0.0156(19) 0.0028(17) 0.0093(16)
C2 0.050(2) 0.042(2) 0.057(3) 0.0157(19) 0.0036(19) 0.0104(19)
C3 0.068(3) 0.052(3) 0.062(3) 0.025(2) -0.006(2) 0.018(2)
C4 0.070(3) 0.043(2) 0.067(3) 0.010(2) -0.007(2) 0.019(2)
C5 0.047(2) 0.048(3) 0.076(3) 0.005(2) -0.008(2) 0.014(2)
C6 0.057(3) 0.046(2) 0.051(2) 0.019(2) -0.003(2) 0.0048(19)
C7 0.0391(19) 0.041(2) 0.036(2) 0.0154(17) 0.0037(16) 0.0057(16)
C8 0.049(2) 0.050(2) 0.048(2) 0.024(2) 0.0002(18) 0.0099(19)
C9 0.053(3) 0.077(3) 0.061(3) 0.040(3) 0.002(2) 0.008(2)
C10 0.037(2) 0.087(4) 0.055(3) 0.020(2) 0.002(2) 0.005(3)
C11 0.044(2) 0.059(3) 0.063(3) 0.012(2) 0.007(2) 0.012(2)
C12 0.045(2) 0.048(2) 0.060(3) 0.020(2) 0.0131(19) 0.015(2)
C13 0.0369(19) 0.036(2) 0.044(2) 0.0152(16) -0.0003(16) 0.0114(16)
C14 0.045(2) 0.044(2) 0.060(3) 0.0172(19) 0.0082(19) 0.018(2)
C15 0.050(2) 0.066(3) 0.065(3) 0.016(2) 0.012(2) 0.030(2)
C16 0.054(3) 0.047(3) 0.084(4) 0.004(2) -0.009(3) 0.031(3)
C17 0.067(3) 0.037(2) 0.061(3) 0.015(2) -0.013(2) 0.007(2)
C18 0.059(2) 0.041(2) 0.048(2) 0.018(2) -0.0003(19) 0.0087(18)
C19 0.0394(19) 0.0324(19) 0.042(2) 0.0162(16) 0.0061(16) 0.0102(16)
C20 0.047(2) 0.059(3) 0.041(2) 0.026(2) 0.0044(18) 0.0121(19)
C21 0.036(2) 0.066(3) 0.062(3) 0.017(2) -0.001(2) 0.013(2)
C22 0.062(3) 0.065(3) 0.044(2) 0.023(2) -0.010(2) 0.008(2)
C23 0.057(3) 0.071(3) 0.042(2) 0.019(2) 0.005(2) 0.016(2)
C24 0.045(2) 0.057(3) 0.043(2) 0.017(2) 0.0035(18) 0.0128(19)
C25 0.088(4) 0.065(3) 0.080(4) 0.018(3) -0.006(3) 0.020(3)

loop_
_atom_type_symbol
_atom_type_description
_atom_type_scat_dispersion_real
_atom_type_scat_dispersion_imag
_atom_type_scat_source
C C 0.0033 0.0016 'International Tables Vol C Tables 4.2.6.8 and 6.1.1.4'
H H 0.0000 0.0000 'International Tables Vol C Tables 4.2.6.8 and 6.1.1.4'
Cl Cl 0.1484 0.1585 'International Tables Vol C Tables 4.2.6.8 and 6.1.1.4'
N N 0.0061 0.0033 'International Tables Vol C Tables 4.2.6.8 and 6.1.1.4'
P P 0.1023 0.0942 'International Tables Vol C Tables 4.2.6.8 and 6.1.1.4'
Pd Pd -0.9988 1.0072 'International Tables Vol C Tables 4.2.6.8 and 6.1.1.4'

loop_
_geom_angle_atom_site_label_1
_geom_angle_atom_site_label_2
_geom_angle_atom_site_label_3
_geom_angle
_geom_angle_publ_flag
N1 Pd1 P1 174.79(9) y
N1 Pd1 Cl2 91.52(9) y
P1 Pd1 Cl2 93.58(4) y
N1 Pd1 Cl1 88.06(9) y
P1 Pd1 Cl1 86.85(3) y
Cl2 Pd1 Cl1 179.16(4) y
C7 P1 C13 110.27(16) ?
C7 P1 C19 106.03(16) ?
C13 P1 C19 101.10(16) ?
C7 P1 Pd1 106.06(12) ?
C13 P1 Pd1 112.93(12) ?
C19 P1 Pd1 120.14(11) ?
C1 N1 Pd1 120.0(2) ?
C1 N1 H1A 107.3 ?
Pd1 N1 H1A 107.3 ?
C1 N1 H1B 107.3 ?
Pd1 N1 H1B 107.3 ?
H1A N1 H1B 106.9 ?
C6 C1 C2 118.0(4) ?
C6 C1 N1 122.7(3) ?
C2 C1 N1 119.2(4) ?
C3 C2 C1 120.6(4) ?
C3 C2 H2 119.7 ?
C1 C2 H2 119.7 ?
C2 C3 C4 120.6(4) ?
C2 C3 H3 119.7 ?
C4 C3 H3 119.7 ?
C5 C4 C3 120.0(4) ?
C5 C4 H4 120.0 ?
C3 C4 H4 120.0 ?
C4 C5 C6 119.8(4) ?
C4 C5 H5 120.1 ?
C6 C5 H5 120.1 ?
C1 C6 C5 121.0(4) ?
C1 C6 Cl3 119.6(3) ?
C5 C6 Cl3 119.4(3) ?
C12 C7 C8 119.6(3) ?
C12 C7 P1 116.4(3) ?
C8 C7 P1 124.0(3) ?
C9 C8 C7 118.9(4) ?
C9 C8 H8 120.6 ?
C7 C8 H8 120.6 ?
C10 C9 C8 121.1(4) ?
C10 C9 H9 119.5 ?
C8 C9 H9 119.5 ?
C11 C10 C9 120.2(4) ?
C11 C10 H10 119.9 ?
C9 C10 H10 119.9 ?
C10 C11 C12 119.7(4) ?
C10 C11 H11 120.2 ?
C12 C11 H11 120.2 ?
C7 C12 C11 120.6(4) ?
C7 C12 H12 119.7 ?
C11 C12 H12 119.7 ?
C14 C13 C18 118.4(4) ?
C14 C13 P1 121.1(3) ?
C18 C13 P1 120.2(3) ?
C13 C14 C15 120.7(4) ?
C13 C14 H14 119.7 ?
C15 C14 H14 119.7 ?
C16 C15 C14 119.4(4) ?
C16 C15 H15 120.3 ?
C14 C15 H15 120.3 ?
C17 C16 C15 121.0(4) ?
C17 C16 H16 119.5 ?
C15 C16 H16 119.5 ?
C16 C17 C18 120.0(4) ?
C16 C17 H17 120.0 ?
C18 C17 H17 120.0 ?
C17 C18 C13 120.3(4) ?
C17 C18 H18 119.8 ?
C13 C18 H18 119.8 ?
C20 C19 C24 118.8(3) ?
C20 C19 P1 118.4(3) ?
C24 C19 P1 122.6(3) ?
C19 C20 C21 120.8(4) ?
C19 C20 H20 119.6 ?
C21 C20 H20 119.6 ?
C22 C21 C20 120.0(4) ?
C22 C21 H21 120.0 ?
C20 C21 H21 120.0 ?
C21 C22 C23 120.4(4) ?
C21 C22 H22 119.8 ?
C23 C22 H22 119.8 ?
C22 C23 C24 119.6(4) ?
C22 C23 H23 120.2 ?
C24 C23 H23 120.2 ?
C19 C24 C23 120.3(4) ?
C19 C24 H24 119.9 ?
C23 C24 H24 119.9 ?
Cl4 C25 Cl5 114.0(3) ?
Cl4 C25 H25A 108.8 ?
Cl5 C25 H25A 108.8 ?
Cl4 C25 H25B 108.8 ?
Cl5 C25 H25B 108.8 ?
H25A C25 H25B 107.7 ?

loop_
_geom_bond_atom_site_label_1
_geom_bond_atom_site_label_2
_geom_bond_distance
_geom_bond_publ_flag
Pd1 N1 2.170(3) y
Pd1 P1 2.2322(9) y
Pd1 Cl2 2.2910(9) y
Pd1 Cl1 2.3104(9) y
Cl3 C6 1.724(4) y
Cl4 C25 1.717(5) ?
Cl5 C25 1.729(5) ?
P1 C7 1.816(4) ?
P1 C13 1.819(4) ?
P1 C19 1.825(4) ?
N1 C1 1.427(5) y
N1 H1A 0.9000 ?
N1 H1B 0.9000 ?
C1 C6 1.381(6) ?
C1 C2 1.399(5) ?
C2 C3 1.366(6) ?
C2 H2 0.9300 ?
C3 C4 1.374(6) ?
C3 H3 0.9300 ?
C4 C5 1.368(6) ?
C4 H4 0.9300 ?
C5 C6 1.387(6) ?
C5 H5 0.9300 ?
C7 C12 1.384(5) ?
C7 C8 1.389(5) ?
C8 C9 1.386(6) ?
C8 H8 0.9300 ?
C9 C10 1.373(7) ?
C9 H9 0.9300 ?
C10 C11 1.365(6) ?
C10 H10 0.9300 ?
C11 C12 1.385(5) ?
C11 H11 0.9300 ?
C12 H12 0.9300 ?
C13 C14 1.377(5) ?
C13 C18 1.389(5) ?
C14 C15 1.380(6) ?
C14 H14 0.9300 ?
C15 C16 1.366(6) ?
C15 H15 0.9300 ?
C16 C17 1.349(6) ?
C16 H16 0.9300 ?
C17 C18 1.376(6) ?
C17 H17 0.9300 ?
C18 H18 0.9300 ?
C19 C20 1.376(5) ?
C19 C24 1.382(5) ?
C20 C21 1.381(5) ?
C20 H20 0.9300 ?
C21 C22 1.356(6) ?
C21 H21 0.9300 ?
C22 C23 1.378(6) ?
C22 H22 0.9300 ?
C23 C24 1.386(5) ?
C23 H23 0.9300 ?
C24 H24 0.9300 ?
C25 H25A 0.9700 ?
C25 H25B 0.9700 ?

loop_
_geom_torsion_atom_site_label_1
_geom_torsion_atom_site_label_2
_geom_torsion_atom_site_label_3
_geom_torsion_atom_site_label_4
_geom_torsion
Cl2 Pd1 P1 C7 -120.11(13)
Cl1 Pd1 P1 C7 60.61(13)
Cl2 Pd1 P1 C13 119.01(12)
Cl1 Pd1 P1 C13 -60.27(12)
Cl2 Pd1 P1 C19 -0.15(14)
Cl1 Pd1 P1 C19 -179.43(14)
Cl2 Pd1 N1 C1 59.9(3)
Cl1 Pd1 N1 C1 -120.8(3)
Pd1 N1 C1 C6 82.4(4)
Pd1 N1 C1 C2 -94.4(4)
C6 C1 C2 C3 1.6(6)
N1 C1 C2 C3 178.5(4)
C1 C2 C3 C4 -1.5(7)
C2 C3 C4 C5 1.2(7)
C3 C4 C5 C6 -1.0(7)
C2 C1 C6 C5 -1.4(6)
N1 C1 C6 C5 -178.2(4)
C2 C1 C6 Cl3 -179.7(3)
N1 C1 C6 Cl3 3.6(6)
C4 C5 C6 C1 1.1(7)
C4 C5 C6 Cl3 179.4(4)
C13 P1 C7 C12 178.3(3)
C19 P1 C7 C12 -73.1(3)
Pd1 P1 C7 C12 55.7(3)
C13 P1 C7 C8 1.0(4)
C19 P1 C7 C8 109.6(3)
Pd1 P1 C7 C8 -121.6(3)
C12 C7 C8 C9 0.3(6)
P1 C7 C8 C9 177.5(3)
C7 C8 C9 C10 0.0(6)
C8 C9 C10 C11 -0.7(7)
C9 C10 C11 C12 1.0(7)
C8 C7 C12 C11 0.1(6)
P1 C7 C12 C11 -177.4(3)
C10 C11 C12 C7 -0.7(7)
C7 P1 C13 C14 -128.7(3)
C19 P1 C13 C14 119.5(3)
Pd1 P1 C13 C14 -10.2(3)
C7 P1 C13 C18 56.8(3)
C19 P1 C13 C18 -55.0(3)
Pd1 P1 C13 C18 175.3(3)
C18 C13 C14 C15 -0.6(6)
P1 C13 C14 C15 -175.2(3)
C13 C14 C15 C16 -0.7(6)
C14 C15 C16 C17 0.4(7)
C15 C16 C17 C18 1.1(7)
C16 C17 C18 C13 -2.5(6)
C14 C13 C18 C17 2.2(6)
P1 C13 C18 C17 176.9(3)
C7 P1 C19 C20 -169.6(3)
C13 P1 C19 C20 -54.5(3)
Pd1 P1 C19 C20 70.4(3)
C7 P1 C19 C24 6.4(4)
C13 P1 C19 C24 121.5(3)
Pd1 P1 C19 C24 -113.6(3)
C24 C19 C20 C21 -0.4(6)
P1 C19 C20 C21 175.8(3)
C19 C20 C21 C22 0.4(7)
C20 C21 C22 C23 -0.2(7)
C21 C22 C23 C24 0.0(7)
C20 C19 C24 C23 0.2(6)
P1 C19 C24 C23 -175.8(3)
C22 C23 C24 C19 0.0(7)
